data_7226214
loop_
_publ_author_name
'Guo, Hongchao'
'Zhou, Leijie'
'Sun, Zhanhu'
'Yuan, Chunhao'

_publ_section_title
;
 Phosphine-Catalyzed [3+2] Cycloaddition of Phthalazinium
 Dicyanomethanides with Allenoates: Highly Efficient Synthesis of
 1,2,3,10b-Tetrahydropyrrolo[2,1-a]phthalazine Derivatives
;
_journal_name_full 'RSC Adv.'
_journal_paper_doi 10.1039/C6RA13643E
_journal_year 2016
_chemical_formula_moiety 'C25 H20 N3 O2, C25 H21 N3 O2'
_chemical_formula_sum 'C50 H41 N6 O4'
_chemical_formula_weight 789.89
_chemical_name_systematic
;
 ?
;
_space_group_crystal_system monoclinic
_space_group_IT_number 14
_space_group_name_Hall '-P 2ybc'
_space_group_name_H-M_alt 'P 1 21/c 1'
_symmetry_space_group_name_Hall '-P 2ybc'
_symmetry_space_group_name_H-M 'P 1 21/c 1'
_atom_sites_solution_hydrogens mixed
_audit_creation_date 2014-12-01
_audit_creation_method
;
Olex2 1.2
(compiled 2014.03.20 svn.r2914 for OlexSys, GUI svn.r4816)
;
_audit_update_record
;
2016-02-24 deposited with the CCDC.
2016-08-11 downloaded from the CCDC.
;
_cell_angle_alpha 90
_cell_angle_beta 105.14(3)
_cell_angle_gamma 90
_cell_formula_units_Z 4
_cell_length_a 16.156(3)
_cell_length_b 10.118(2)
_cell_length_c 25.816(5)
_cell_measurement_reflns_used 12022
_cell_measurement_temperature 173.1500
_cell_measurement_theta_max 27.4843
_cell_measurement_theta_min 1.3057
_cell_volume 4073.6(15)
_computing_cell_refinement 'CrystalClear (Rigaku Inc., 2007)'
_computing_data_collection 'CrystalClear (Rigaku Inc., 2007)'
_computing_data_reduction 'CrystalClear (Rigaku Inc., 2007)'
_computing_molecular_graphics 'Olex2 (Dolomanov et al., 2013)'
_computing_publication_material 'Olex2 (Dolomanov et al., 2013)'
_computing_structure_refinement 'ShelXL (Sheldrick, 2013)'
_computing_structure_solution
;
 'XS (Sheldrick, 2013)'
;
_diffrn_ambient_temperature 173.1500
_diffrn_detector_area_resol_mean 28.5714
_diffrn_measured_fraction_theta_full 0.998
_diffrn_measured_fraction_theta_max 0.995
_diffrn_measurement_device
;
Saturn724+ (2x2 bin mode)
;
_diffrn_measurement_device_details
;
AFC10: Fixed Chi 2 circle
;
_diffrn_measurement_device_type 'MM007-HF CCD(Saturn 724+)'
_diffrn_measurement_method dtprofit.ref
_diffrn_orient_matrix_type d*Trek
_diffrn_orient_matrix_UB_11 0.0136
_diffrn_orient_matrix_UB_12 0.0118
_diffrn_orient_matrix_UB_13 -0.0616
_diffrn_orient_matrix_UB_21 -0.0660
_diffrn_orient_matrix_UB_22 0.0736
_diffrn_orient_matrix_UB_23 -0.0005
_diffrn_orient_matrix_UB_31 0.0299
_diffrn_orient_matrix_UB_32 0.0268
_diffrn_orient_matrix_UB_33 0.0008
_diffrn_radiation_detector CCD
_diffrn_radiation_monochromator Confocal
_diffrn_radiation_type MoK\a
_diffrn_radiation_wavelength 0.71073
_diffrn_reflns_av_R_equivalents 0.0542
_diffrn_reflns_av_unetI/netI 0.0475
_diffrn_reflns_Laue_measured_fraction_full 0.998
_diffrn_reflns_Laue_measured_fraction_max 0.995
_diffrn_reflns_limit_h_max 20
_diffrn_reflns_limit_h_min -20
_diffrn_reflns_limit_k_max 13
_diffrn_reflns_limit_k_min -13
_diffrn_reflns_limit_l_max 33
_diffrn_reflns_limit_l_min -33
_diffrn_reflns_number 28360
_diffrn_reflns_point_group_measured_fraction_full 0.998
_diffrn_reflns_point_group_measured_fraction_max 0.995
_diffrn_reflns_theta_full 26.000
_diffrn_reflns_theta_max 27.480
_diffrn_reflns_theta_min 1.306
_diffrn_source 'Rotating Anode'
_diffrn_source_current 24.0000
_diffrn_source_power 1.2000
_diffrn_source_voltage 50.0000
_exptl_absorpt_coefficient_mu 0.083
_exptl_absorpt_correction_T_max 1.0000
_exptl_absorpt_correction_T_min 0.7639
_exptl_absorpt_correction_type multi-scan
_exptl_crystal_colour red
_exptl_crystal_colour_primary red
_exptl_crystal_density_diffrn 1.288
_exptl_crystal_description plate
_exptl_crystal_F_000 1660
_exptl_crystal_size_max 0.21
_exptl_crystal_size_mid 0.19
_exptl_crystal_size_min 0.07
_refine_diff_density_max 0.421
_refine_diff_density_min -0.210
_refine_diff_density_rms 0.046
_refine_ls_extinction_method none
_refine_ls_goodness_of_fit_ref 1.162
_refine_ls_hydrogen_treatment mixed
_refine_ls_matrix_type full
_refine_ls_number_parameters 565
_refine_ls_number_reflns 9274
_refine_ls_number_restraints 0
_refine_ls_restrained_S_all 1.162
_refine_ls_R_factor_all 0.0835
_refine_ls_R_factor_gt 0.0704
_refine_ls_shift/su_max 0.001
_refine_ls_shift/su_mean 0.000
_refine_ls_structure_factor_coef Fsqd
_refine_ls_weighting_details 'w=1/[\s^2^(Fo^2^)+(0.0475P)^2^+1.8113P] where P=(Fo^2^+2Fc^2^)/3'
_refine_ls_weighting_scheme calc
_refine_ls_wR_factor_gt 0.1499
_refine_ls_wR_factor_ref 0.1583
_reflns_Friedel_coverage 0.000
_reflns_number_gt 7997
_reflns_number_total 9274
_reflns_threshold_expression 'I > 2\s(I)'
_cod_data_source_file c6ra13643e2.cif
_cod_data_source_block mx3423
_cod_original_cell_volume 4073.8(15)
_cod_database_code 7226214
_shelxl_version_number 2013-4
_shelx_space_group_comment
;
The symmetry employed for this shelxl refinement is uniquely defined
by the following loop, which should always be used as a source of
symmetry information in preference to the above space-group names.
They are only intended as comments.
;
_diffrn_number_total 9808
_olex2_refinement_description
;
1. Fixed Uiso
 At 1.2 times of:
  All C(H) groups, All C(H,H) groups
 At 1.5 times of:
  All C(H,H,H) groups
2. Others
 Sof(C9A)=Sof(H9A)=1-FVAR(1)
 Sof(C9)=Sof(H9)=FVAR(1)
3.a Ternary CH refined with riding coordinates:
 C9(H9), C34(H34), C9A(H9A)
3.b Secondary CH2 refined with riding coordinates:
 C17(H17A,H17B), C19(H19A,H19B), C35(H35A,H35B), C42(H42A,H42B), C44(H44A,H44B)
3.c Aromatic/amide H refined with riding coordinates:
 C1(H1), C2(H2), C3(H3), C4(H4), C7(H7), C21(H21), C22(H22), C23(H23),
 C24(H24), C25(H25), C26(H26), C27(H27), C28(H28), C29(H29), C32(H32), C46(H46),
  C47(H47), C48(H48), C49(H49), C50(H50)
3.d Idealised Me refined as rotating group:
 C18(H18A,H18B,H18C), C43(H43A,H43B,H43C)
;

loop_
_space_group_symop_operation_xyz
'x, y, z'
'-x, y+1/2, -z+1/2'
'-x, -y, -z'
'x, -y-1/2, z-1/2'

loop_
_atom_site_label
_atom_site_type_symbol
_atom_site_fract_x
_atom_site_fract_y
_atom_site_fract_z
_atom_site_U_iso_or_equiv
_atom_site_adp_type
_atom_site_occupancy
_atom_site_site_symmetry_order
_atom_site_calc_flag
_atom_site_refinement_flags_posn
_atom_site_refinement_flags_occupancy
_atom_site_disorder_assembly
_atom_site_disorder_group
O1 O 0.17598(10) 0.26243(14) 0.15371(7) 0.0458(4) Uani 1 1 d . . . .
O2 O 0.19506(9) 0.04925(13) 0.13721(6) 0.0376(3) Uani 1 1 d . . . .
N1 N -0.05556(12) 0.40179(17) 0.17400(10) 0.0525(6) Uani 1 1 d . . . .
N2 N 0.14289(14) 0.43479(19) 0.24873(8) 0.0509(5) Uani 1 1 d . . . .
N3 N 0.03930(13) 0.4442(2) 0.07325(8) 0.0522(5) Uani 1 1 d . . . .
C1 C -0.27474(14) 0.5148(2) 0.21725(9) 0.0432(5) Uani 1 1 d . . . .
H1 H -0.2883 0.6039 0.2186 0.052 Uiso 1 1 calc R . . .
C2 C -0.32797(15) 0.4201(3) 0.22980(9) 0.0476(6) Uani 1 1 d . . . .
H2 H -0.3773 0.4457 0.2393 0.057 Uiso 1 1 calc R . . .
C3 C -0.30834(14) 0.2879(2) 0.22838(9) 0.0424(5) Uani 1 1 d . . . .
H3 H -0.3441 0.2247 0.2373 0.051 Uiso 1 1 calc R . . .
C4 C -0.23550(13) 0.2490(2) 0.21372(8) 0.0372(5) Uani 1 1 d . . . .
H4 H -0.2224 0.1597 0.2126 0.045 Uiso 1 1 calc R . . .
C5 C -0.18205(13) 0.3434(2) 0.20064(9) 0.0364(5) Uani 1 1 d . . . .
C6 C -0.20096(13) 0.4782(2) 0.20258(8) 0.0354(4) Uani 1 1 d . . . .
C7 C -0.14284(14) 0.5743(2) 0.18928(9) 0.0403(5) Uani 1 1 d . . . .
H7 H -0.1549 0.6640 0.1903 0.048 Uiso 1 1 calc R . . .
C8 C -0.07310(14) 0.53609(19) 0.17574(9) 0.0380(5) Uani 1 1 d . . . .
H8 H -0.0318(18) 0.597(3) 0.1683(11) 0.064(8) Uiso 1 1 d . . . .
C10 C -0.07331(13) 0.1768(2) 0.17813(9) 0.0330(4) Uani 1 1 d . . . .
H10 H -0.0723(19) 0.121(3) 0.1996(12) 0.073(10) Uiso 1 1 d . . . .
C11 C 0.01182(12) 0.20084(18) 0.16610(8) 0.0330(4) Uani 1 1 d . . . .
C12 C 0.02395(13) 0.35315(19) 0.16510(9) 0.0364(5) Uani 1 1 d . . . .
C13 C 0.09617(14) 0.39701(19) 0.21065(9) 0.0368(5) Uani 1 1 d . . . .
C14 C 0.03507(13) 0.4022(2) 0.11324(9) 0.0364(5) Uani 1 1 d . . . .
C15 C 0.06726(12) 0.10843(18) 0.15920(8) 0.0319(4) Uani 1 1 d . . . .
C16 C 0.15054(12) 0.14932(19) 0.14987(9) 0.0336(4) Uani 1 1 d . . . .
C17 C 0.27923(13) 0.0862(2) 0.13036(10) 0.0416(5) Uani 1 1 d . . . .
H17A H 0.3149 0.1218 0.1636 0.050 Uiso 1 1 calc R . . .
H17B H 0.2729 0.1531 0.1027 0.050 Uiso 1 1 calc R . . .
C18 C 0.31954(16) -0.0347(2) 0.11473(12) 0.0552(7) Uani 1 1 d . . . .
H18A H 0.2851 -0.0669 0.0810 0.083 Uiso 1 1 calc GR . . .
H18B H 0.3237 -0.1015 0.1417 0.083 Uiso 1 1 calc GR . . .
H18C H 0.3759 -0.0137 0.1114 0.083 Uiso 1 1 calc GR . . .
C19 C 0.04719(13) -0.03719(18) 0.16286(9) 0.0331(4) Uani 1 1 d . . . .
H19A H 0.1000 -0.0871 0.1683 0.040 Uiso 1 1 calc R . . .
H19B H 0.0254 -0.0509 0.1941 0.040 Uiso 1 1 calc R . . .
C20 C -0.01735(13) -0.09128(17) 0.11395(8) 0.0324(4) Uani 1 1 d . . . .
C21 C -0.09786(14) -0.13107(19) 0.11720(9) 0.0393(5) Uani 1 1 d . . . .
H21 H -0.1121 -0.1235 0.1497 0.047 Uiso 1 1 calc R . . .
C22 C -0.15755(15) -0.1818(2) 0.07322(11) 0.0489(6) Uani 1 1 d . . . .
H22 H -0.2114 -0.2072 0.0763 0.059 Uiso 1 1 calc R . . .
C23 C -0.13738(17) -0.1947(2) 0.02503(11) 0.0541(7) Uani 1 1 d . . . .
H23 H -0.1772 -0.2294 -0.0046 0.065 Uiso 1 1 calc R . . .
C24 C -0.05741(18) -0.1558(3) 0.02093(10) 0.0556(7) Uani 1 1 d . . . .
H24 H -0.0435 -0.1645 -0.0117 0.067 Uiso 1 1 calc R . . .
C25 C 0.00254(15) -0.1038(2) 0.06496(10) 0.0456(5) Uani 1 1 d . . . .
H25 H 0.0560 -0.0773 0.0616 0.055 Uiso 1 1 calc R . . .
C9 C -0.0897(3) 0.3063(4) 0.2010(2) 0.0257(11) Uani 0.514(9) 1 d . P A 1
H9 H -0.0558 0.3078 0.2385 0.031 Uiso 0.514(9) 1 calc R P A 1
O3 O 0.34651(10) 0.37995(14) 0.10285(8) 0.0502(4) Uani 1 1 d . . . .
O4 O 0.31769(8) 0.59302(13) 0.11414(6) 0.0353(3) Uani 1 1 d . . . .
N4 N 0.56836(10) 0.27039(15) 0.05837(7) 0.0330(4) Uani 1 1 d . . . .
N5 N 0.36346(13) 0.21894(19) 0.00123(8) 0.0497(5) Uani 1 1 d . . . .
N6 N 0.50048(13) 0.1820(2) 0.16725(8) 0.0493(5) Uani 1 1 d . . . .
C26 C 0.79935(13) 0.1962(2) 0.02230(8) 0.0386(5) Uani 1 1 d . . . .
H26 H 0.8148 0.1102 0.0162 0.046 Uiso 1 1 calc R . . .
C27 C 0.84878(13) 0.3012(2) 0.01301(9) 0.0407(5) Uani 1 1 d . . . .
H27 H 0.8973 0.2851 0.0010 0.049 Uiso 1 1 calc R . . .
C28 C 0.82646(13) 0.4292(2) 0.02154(8) 0.0379(5) Uani 1 1 d . . . .
H28 H 0.8591 0.4994 0.0145 0.045 Uiso 1 1 calc R . . .
C29 C 0.75518(12) 0.4531(2) 0.04061(8) 0.0335(4) Uani 1 1 d . . . .
H29 H 0.7403 0.5394 0.0466 0.040 Uiso 1 1 calc R . . .
C30 C 0.70617(12) 0.34897(18) 0.05068(8) 0.0295(4) Uani 1 1 d . . . .
C31 C 0.72693(13) 0.21842(19) 0.04068(8) 0.0324(4) Uani 1 1 d . . . .
C32 C 0.67031(14) 0.1118(2) 0.04820(9) 0.0383(5) Uani 1 1 d . . . .
H32 H 0.6878 0.0244 0.0475 0.046 Uiso 1 1 calc R . . .
C33 C 0.59416(14) 0.13854(19) 0.05607(9) 0.0377(5) Uani 1 1 d . . . .
H33 H 0.5481(15) 0.070(2) 0.0593(9) 0.048(7) Uiso 1 1 d . . . .
C34 C 0.63580(12) 0.36721(18) 0.07840(8) 0.0324(4) Uani 1 1 d . . . .
H34 H 0.6597 0.3523 0.1169 0.039 Uiso 1 1 calc R . . .
C35 C 0.58630(12) 0.49515(18) 0.07093(8) 0.0305(4) Uani 1 1 d . . . .
H35A H 0.6154 0.5611 0.0965 0.037 Uiso 1 1 calc R . . .
H35B H 0.5788 0.5293 0.0349 0.037 Uiso 1 1 calc R . . .
C36 C 0.50139(12) 0.45833(18) 0.08062(8) 0.0300(4) Uani 1 1 d . . . .
C37 C 0.49399(12) 0.30560(18) 0.07678(8) 0.0310(4) Uani 1 1 d . . . .
C38 C 0.49500(13) 0.24085(19) 0.12891(9) 0.0343(4) Uani 1 1 d . . . .
C39 C 0.41682(13) 0.25898(19) 0.03558(9) 0.0353(4) Uani 1 1 d . . . .
C40 C 0.44462(12) 0.54439(18) 0.08992(8) 0.0311(4) Uani 1 1 d . . . .
C41 C 0.36523(12) 0.49537(19) 0.10254(9) 0.0352(4) Uani 1 1 d . . . .
C42 C 0.23841(13) 0.5510(2) 0.12611(10) 0.0395(5) Uani 1 1 d . . . .
H42A H 0.2509 0.4953 0.1578 0.047 Uiso 1 1 calc R . . .
H42B H 0.2033 0.5012 0.0963 0.047 Uiso 1 1 calc R . . .
C43 C 0.19223(14) 0.6736(2) 0.13554(9) 0.0404(5) Uani 1 1 d . . . .
H43A H 0.1788 0.7267 0.1036 0.061 Uiso 1 1 calc GR . . .
H43B H 0.2281 0.7231 0.1646 0.061 Uiso 1 1 calc GR . . .
H43C H 0.1402 0.6495 0.1445 0.061 Uiso 1 1 calc GR . . .
C44 C 0.45962(12) 0.69166(18) 0.08698(8) 0.0326(4) Uani 1 1 d . . . .
H44A H 0.4795 0.7093 0.0553 0.039 Uiso 1 1 calc R . . .
H44B H 0.4052 0.7366 0.0824 0.039 Uiso 1 1 calc R . . .
C45 C 0.52332(13) 0.75071(18) 0.13516(8) 0.0321(4) Uani 1 1 d . . . .
C46 C 0.59256(14) 0.8228(2) 0.12812(9) 0.0387(5) Uani 1 1 d . . . .
H46 H 0.5998 0.8326 0.0938 0.046 Uiso 1 1 calc R . . .
C47 C 0.65101(16) 0.8804(2) 0.17093(10) 0.0494(6) Uani 1 1 d . . . .
H47 H 0.6971 0.9280 0.1653 0.059 Uiso 1 1 calc R . . .
C48 C 0.64076(18) 0.8671(3) 0.22187(10) 0.0544(6) Uani 1 1 d . . . .
H48 H 0.6796 0.9062 0.2508 0.065 Uiso 1 1 calc R . . .
C49 C 0.57291(18) 0.7960(3) 0.22974(10) 0.0565(7) Uani 1 1 d . . . .
H49 H 0.5661 0.7866 0.2642 0.068 Uiso 1 1 calc R . . .
C50 C 0.51433(15) 0.7379(2) 0.18686(9) 0.0451(5) Uani 1 1 d . . . .
H50 H 0.4686 0.6899 0.1928 0.054 Uiso 1 1 calc R . . .
C9A C -0.1172(3) 0.3096(4) 0.1682(3) 0.0307(14) Uani 0.486(9) 1 d . P A 2
H9A H -0.1492 0.3110 0.1303 0.037 Uiso 0.486(9) 1 calc R P A 2

loop_
_atom_site_aniso_label
_atom_site_aniso_U_11
_atom_site_aniso_U_22
_atom_site_aniso_U_33
_atom_site_aniso_U_23
_atom_site_aniso_U_13
_atom_site_aniso_U_12
O1 0.0360(8) 0.0266(7) 0.0808(12) -0.0084(7) 0.0261(8) -0.0057(6)
O2 0.0273(7) 0.0288(7) 0.0602(9) -0.0061(6) 0.0178(7) -0.0015(6)
N1 0.0420(11) 0.0223(8) 0.1063(18) 0.0069(10) 0.0428(12) 0.0043(8)
N2 0.0616(13) 0.0385(10) 0.0520(12) -0.0069(9) 0.0134(10) 0.0038(9)
N3 0.0392(11) 0.0629(13) 0.0507(12) 0.0038(10) 0.0049(9) -0.0094(10)
C1 0.0423(12) 0.0459(12) 0.0421(12) -0.0014(10) 0.0123(10) 0.0144(10)
C2 0.0379(12) 0.0646(15) 0.0449(13) 0.0055(11) 0.0190(10) 0.0128(11)
C3 0.0329(11) 0.0546(13) 0.0406(12) 0.0102(10) 0.0113(9) 0.0028(10)
C4 0.0308(10) 0.0400(11) 0.0414(11) 0.0046(9) 0.0105(9) 0.0033(9)
C5 0.0316(10) 0.0348(10) 0.0459(12) -0.0004(9) 0.0157(9) 0.0034(8)
C6 0.0350(11) 0.0340(10) 0.0364(10) -0.0001(8) 0.0080(9) 0.0065(8)
C7 0.0433(12) 0.0269(10) 0.0523(13) -0.0012(9) 0.0155(10) 0.0053(9)
C8 0.0381(11) 0.0245(9) 0.0526(13) 0.0015(9) 0.0141(10) 0.0020(8)
C10 0.0301(10) 0.0259(9) 0.0471(12) 0.0040(9) 0.0173(9) 0.0010(8)
C11 0.0283(10) 0.0256(9) 0.0465(11) 0.0002(8) 0.0124(9) -0.0029(8)
C12 0.0298(10) 0.0238(9) 0.0591(13) 0.0002(9) 0.0177(10) -0.0011(8)
C13 0.0430(12) 0.0243(9) 0.0471(12) 0.0005(9) 0.0191(10) 0.0020(9)
C14 0.0288(10) 0.0306(10) 0.0485(12) -0.0005(9) 0.0075(9) -0.0063(8)
C15 0.0255(9) 0.0267(9) 0.0438(11) -0.0030(8) 0.0091(8) -0.0033(7)
C16 0.0284(10) 0.0270(9) 0.0456(11) -0.0023(8) 0.0103(9) -0.0004(8)
C17 0.0290(10) 0.0371(11) 0.0639(14) -0.0065(10) 0.0216(10) -0.0054(9)
C18 0.0396(13) 0.0450(13) 0.089(2) -0.0154(13) 0.0305(13) -0.0036(10)
C19 0.0297(10) 0.0238(9) 0.0464(11) -0.0003(8) 0.0108(9) 0.0002(7)
C20 0.0350(10) 0.0193(8) 0.0433(11) -0.0001(8) 0.0111(9) 0.0023(7)
C21 0.0375(11) 0.0280(9) 0.0519(13) -0.0002(9) 0.0111(10) -0.0058(8)
C22 0.0407(12) 0.0355(11) 0.0652(16) -0.0003(11) 0.0042(11) -0.0089(10)
C23 0.0545(15) 0.0386(12) 0.0567(15) -0.0076(11) -0.0077(12) 0.0028(11)
C24 0.0666(17) 0.0560(15) 0.0426(13) -0.0079(11) 0.0117(12) 0.0142(13)
C25 0.0419(12) 0.0454(12) 0.0522(13) -0.0025(11) 0.0169(11) 0.0053(10)
C9 0.024(2) 0.0284(18) 0.023(3) -0.0011(15) 0.0033(18) -0.0013(14)
O3 0.0409(9) 0.0288(7) 0.0907(13) 0.0033(8) 0.0344(9) -0.0014(6)
O4 0.0262(7) 0.0307(7) 0.0526(9) 0.0008(6) 0.0167(6) -0.0004(6)
N4 0.0304(8) 0.0238(8) 0.0477(10) -0.0025(7) 0.0155(7) -0.0017(6)
N5 0.0445(11) 0.0412(10) 0.0573(12) 0.0000(9) 0.0022(10) -0.0072(9)
N6 0.0527(12) 0.0488(11) 0.0489(12) 0.0070(10) 0.0178(10) -0.0013(9)
C26 0.0347(11) 0.0411(11) 0.0400(11) -0.0101(9) 0.0097(9) 0.0056(9)
C27 0.0295(10) 0.0552(13) 0.0393(11) -0.0066(10) 0.0123(9) 0.0031(10)
C28 0.0289(10) 0.0445(11) 0.0410(11) 0.0000(9) 0.0103(9) -0.0016(9)
C29 0.0285(10) 0.0323(10) 0.0401(11) 0.0004(8) 0.0097(8) -0.0005(8)
C30 0.0259(9) 0.0317(9) 0.0312(9) -0.0015(8) 0.0079(8) 0.0018(7)
C31 0.0319(10) 0.0307(9) 0.0334(10) -0.0034(8) 0.0062(8) 0.0022(8)
C32 0.0401(11) 0.0254(9) 0.0507(12) -0.0028(9) 0.0141(10) 0.0044(8)
C33 0.0394(11) 0.0240(9) 0.0509(13) -0.0019(9) 0.0141(10) -0.0008(8)
C34 0.0306(10) 0.0277(9) 0.0402(11) -0.0016(8) 0.0116(8) -0.0024(8)
C35 0.0267(9) 0.0261(9) 0.0393(10) -0.0006(8) 0.0097(8) -0.0028(7)
C36 0.0276(9) 0.0254(9) 0.0374(10) 0.0015(8) 0.0091(8) -0.0030(7)
C37 0.0273(9) 0.0256(9) 0.0418(11) 0.0009(8) 0.0122(8) -0.0017(7)
C38 0.0317(10) 0.0288(9) 0.0444(12) -0.0012(9) 0.0133(9) -0.0023(8)
C39 0.0338(10) 0.0268(9) 0.0457(12) 0.0033(8) 0.0111(9) -0.0027(8)
C40 0.0254(9) 0.0270(9) 0.0422(11) -0.0007(8) 0.0110(8) -0.0005(7)
C41 0.0272(10) 0.0303(10) 0.0495(12) 0.0025(9) 0.0128(9) 0.0001(8)
C42 0.0299(10) 0.0368(11) 0.0572(13) 0.0048(10) 0.0212(10) -0.0021(8)
C43 0.0358(11) 0.0402(11) 0.0494(13) -0.0054(10) 0.0188(10) -0.0022(9)
C44 0.0279(9) 0.0252(9) 0.0473(11) 0.0017(8) 0.0145(9) 0.0012(7)
C45 0.0334(10) 0.0247(9) 0.0408(11) -0.0010(8) 0.0142(9) 0.0025(8)
C46 0.0439(12) 0.0324(10) 0.0408(11) -0.0008(9) 0.0130(10) -0.0062(9)
C47 0.0483(13) 0.0423(12) 0.0546(14) -0.0024(11) 0.0081(11) -0.0119(11)
C48 0.0595(16) 0.0502(14) 0.0475(14) -0.0104(11) 0.0032(12) -0.0021(12)
C49 0.0658(17) 0.0673(17) 0.0402(13) -0.0023(12) 0.0208(12) 0.0074(14)
C50 0.0467(13) 0.0470(13) 0.0471(13) 0.0009(10) 0.0220(11) 0.0005(10)
C9A 0.025(2) 0.0250(19) 0.040(4) 0.0021(18) 0.004(2) 0.0011(15)

loop_
_atom_type_symbol
_atom_type_description
_atom_type_scat_dispersion_real
_atom_type_scat_dispersion_imag
_atom_type_scat_source
C C 0.0033 0.0016 'International Tables Vol C Tables 4.2.6.8 and 6.1.1.4'
H H 0.0000 0.0000 'International Tables Vol C Tables 4.2.6.8 and 6.1.1.4'
N N 0.0061 0.0033 'International Tables Vol C Tables 4.2.6.8 and 6.1.1.4'
O O 0.0106 0.0060 'International Tables Vol C Tables 4.2.6.8 and 6.1.1.4'

loop_
_geom_angle_atom_site_label_1
_geom_angle_atom_site_label_2
_geom_angle_atom_site_label_3
_geom_angle
C16 O2 C17 114.45(15)
C8 N1 C12 122.23(17)
C9 N1 C8 123.6(2)
C9 N1 C12 109.2(2)
C9A N1 C8 122.0(2)
C9A N1 C12 114.1(2)
C2 C1 C6 120.6(2)
C3 C2 C1 120.4(2)
C2 C3 C4 120.1(2)
C3 C4 C5 119.9(2)
C4 C5 C6 120.4(2)
C4 C5 C9 119.7(2)
C4 C5 C9A 122.3(2)
C6 C5 C9 117.2(2)
C6 C5 C9A 114.9(2)
C1 C6 C5 118.6(2)
C1 C6 C7 122.57(19)
C5 C6 C7 118.83(19)
C8 C7 C6 120.96(19)
C7 C8 N1 119.3(2)
C11 C10 C9A 103.6(2)
C9 C10 C11 101.9(2)
C10 C11 C12 106.83(16)
C15 C11 C10 126.37(18)
C15 C11 C12 126.77(18)
N1 C12 C11 102.32(15)
N1 C12 C13 108.50(19)
N1 C12 C14 110.56(18)
C13 C12 C11 110.98(17)
C14 C12 C11 113.10(18)
C14 C12 C13 110.99(17)
N2 C13 C12 170.7(2)
N3 C14 C12 175.9(2)
C11 C15 C16 119.52(17)
C11 C15 C19 120.58(18)
C16 C15 C19 119.86(17)
O1 C16 O2 123.05(19)
O1 C16 C15 123.49(18)
O2 C16 C15 113.46(16)
O2 C17 C18 107.98(17)
C20 C19 C15 114.26(16)
C21 C20 C19 120.50(19)
C21 C20 C25 118.2(2)
C25 C20 C19 121.28(19)
C22 C21 C20 121.5(2)
C23 C22 C21 120.0(2)
C22 C23 C24 119.4(2)
C23 C24 C25 120.8(2)
C20 C25 C24 120.1(2)
N1 C9 C5 109.9(3)
N1 C9 C10 106.2(3)
C10 C9 C5 119.0(3)
C41 O4 C42 114.93(15)
C33 N4 C34 116.84(16)
C33 N4 C37 121.95(16)
C37 N4 C34 109.04(15)
C27 C26 C31 120.6(2)
C28 C27 C26 120.4(2)
C27 C28 C29 119.8(2)
C30 C29 C28 120.24(19)
C29 C30 C31 120.42(18)
C29 C30 C34 122.49(17)
C31 C30 C34 116.71(17)
C26 C31 C30 118.55(19)
C26 C31 C32 122.53(18)
C30 C31 C32 118.89(18)
C33 C32 C31 120.53(18)
C32 C33 N4 119.89(19)
N4 C34 C30 109.70(16)
N4 C34 C35 102.10(15)
C30 C34 C35 119.08(17)
C36 C35 C34 104.03(15)
C35 C36 C37 107.13(16)
C40 C36 C35 124.70(17)
C40 C36 C37 128.17(18)
N4 C37 C36 102.09(15)
N4 C37 C38 111.93(16)
N4 C37 C39 107.43(17)
C38 C37 C36 113.40(17)
C39 C37 C36 113.43(16)
C39 C37 C38 108.36(16)
N6 C38 C37 173.3(2)
N5 C39 C37 173.0(2)
C36 C40 C41 119.68(17)
C36 C40 C44 120.51(18)
C41 C40 C44 119.81(17)
O3 C41 O4 123.78(19)
O3 C41 C40 123.75(18)
O4 C41 C40 112.47(16)
O4 C42 C43 107.18(16)
C45 C44 C40 115.48(17)
C46 C45 C44 119.89(18)
C50 C45 C44 122.30(19)
C50 C45 C46 117.8(2)
C47 C46 C45 121.6(2)
C48 C47 C46 119.8(2)
C49 C48 C47 119.6(2)
C48 C49 C50 120.7(2)
C49 C50 C45 120.6(2)
N1 C9A C5 112.0(3)
N1 C9A C10 107.3(3)
C10 C9A C5 117.5(3)

loop_
_geom_bond_atom_site_label_1
_geom_bond_atom_site_label_2
_geom_bond_distance
O1 C16 1.211(2)
O2 C16 1.331(2)
O2 C17 1.465(2)
N1 C8 1.391(3)
N1 C12 1.449(3)
N1 C9 1.386(4)
N1 C9A 1.344(4)
N2 C13 1.138(3)
N3 C14 1.135(3)
C1 C2 1.382(3)
C1 C6 1.392(3)
C2 C3 1.378(3)
C3 C4 1.384(3)
C4 C5 1.387(3)
C5 C6 1.402(3)
C5 C9 1.537(4)
C5 C9A 1.540(5)
C6 C7 1.454(3)
C7 C8 1.322(3)
C10 C11 1.507(3)
C10 C9 1.490(4)
C10 C9A 1.510(4)
C11 C12 1.555(3)
C11 C15 1.339(3)
C12 C13 1.491(3)
C12 C14 1.482(3)
C15 C16 1.486(3)
C15 C19 1.517(3)
C17 C18 1.490(3)
C19 C20 1.514(3)
C20 C21 1.385(3)
C20 C25 1.390(3)
C21 C22 1.382(3)
C22 C23 1.372(4)
C23 C24 1.381(4)
C24 C25 1.390(3)
O3 C41 1.207(2)
O4 C41 1.333(2)
O4 C42 1.457(2)
N4 C33 1.404(2)
N4 C34 1.456(2)
N4 C37 1.447(3)
N5 C39 1.138(3)
N6 C38 1.139(3)
C26 C27 1.387(3)
C26 C31 1.391(3)
C27 C28 1.377(3)
C28 C29 1.387(3)
C29 C30 1.382(3)
C30 C31 1.403(3)
C30 C34 1.505(3)
C31 C32 1.460(3)
C32 C33 1.326(3)
C34 C35 1.507(3)
C35 C36 1.504(3)
C36 C37 1.551(3)
C36 C40 1.331(3)
C37 C38 1.493(3)
C37 C39 1.488(3)
C40 C41 1.489(3)
C40 C44 1.515(3)
C42 C43 1.500(3)
C44 C45 1.515(3)
C45 C46 1.387(3)
C45 C50 1.386(3)
C46 C47 1.381(3)
C47 C48 1.374(4)
C48 C49 1.370(4)
C49 C50 1.385(3)

loop_
_geom_torsion_atom_site_label_1
_geom_torsion_atom_site_label_2
_geom_torsion_atom_site_label_3
_geom_torsion_atom_site_label_4
_geom_torsion
C1 C2 C3 C4 -0.8(3)
C1 C6 C7 C8 179.7(2)
C2 C1 C6 C5 0.2(3)
C2 C1 C6 C7 -179.7(2)
C2 C3 C4 C5 0.3(3)
C3 C4 C5 C6 0.5(3)
C3 C4 C5 C9 161.6(3)
C3 C4 C5 C9A -161.0(3)
C4 C5 C6 C1 -0.7(3)
C4 C5 C6 C7 179.2(2)
C4 C5 C9 N1 164.7(3)
C4 C5 C9 C10 42.0(5)
C4 C5 C9A N1 -161.0(3)
C4 C5 C9A C10 -36.1(5)
C5 C6 C7 C8 -0.2(3)
C6 C1 C2 C3 0.5(3)
C6 C5 C9 N1 -33.6(4)
C6 C5 C9 C10 -156.3(3)
C6 C5 C9A N1 36.6(5)
C6 C5 C9A C10 161.5(3)
C6 C7 C8 N1 0.3(4)
C8 N1 C12 C11 -179.4(2)
C8 N1 C12 C13 63.2(3)
C8 N1 C12 C14 -58.7(3)
C8 N1 C9 C5 36.2(5)
C8 N1 C9 C10 166.2(2)
C8 N1 C9A C5 -39.5(6)
C8 N1 C9A C10 -169.9(3)
C10 C11 C12 N1 -2.5(2)
C10 C11 C12 C13 113.07(19)
C10 C11 C12 C14 -121.44(19)
C10 C11 C15 C16 -177.4(2)
C10 C11 C15 C19 0.4(3)
C11 C10 C9 N1 34.2(4)
C11 C10 C9 C5 158.7(3)
C11 C10 C9A N1 -23.8(4)
C11 C10 C9A C5 -151.0(3)
C11 C15 C16 O1 8.2(3)
C11 C15 C16 O2 -172.32(19)
C11 C15 C19 C20 76.4(3)
C12 N1 C8 C7 -173.3(2)
C12 N1 C9 C5 -168.5(2)
C12 N1 C9 C10 -38.5(4)
C12 N1 C9A C5 154.7(3)
C12 N1 C9A C10 24.4(5)
C12 C11 C15 C16 0.5(3)
C12 C11 C15 C19 178.3(2)
C15 C11 C12 N1 179.3(2)
C15 C11 C12 C13 -65.1(3)
C15 C11 C12 C14 60.4(3)
C15 C19 C20 C21 -112.2(2)
C15 C19 C20 C25 68.5(2)
C16 O2 C17 C18 -178.2(2)
C16 C15 C19 C20 -105.9(2)
C17 O2 C16 O1 2.3(3)
C17 O2 C16 C15 -177.20(18)
C19 C15 C16 O1 -169.6(2)
C19 C15 C16 O2 9.9(3)
C19 C20 C21 C22 -179.44(19)
C19 C20 C25 C24 178.9(2)
C20 C21 C22 C23 0.5(3)
C21 C20 C25 C24 -0.4(3)
C21 C22 C23 C24 -0.5(4)
C22 C23 C24 C25 -0.1(4)
C23 C24 C25 C20 0.5(4)
C25 C20 C21 C22 -0.1(3)
C9 N1 C8 C7 -21.1(4)
C9 N1 C12 C11 24.9(3)
C9 N1 C12 C13 -92.5(3)
C9 N1 C12 C14 145.6(3)
C9 N1 C9A C5 65.0(5)
C9 N1 C9A C10 -65.4(4)
C9 C5 C6 C1 -162.3(3)
C9 C5 C6 C7 17.6(4)
C9 C5 C9A N1 -65.5(5)
C9 C5 C9A C10 59.4(4)
C9 C10 C11 C12 -18.3(3)
C9 C10 C11 C15 159.9(3)
C9 C10 C9A N1 67.0(4)
C9 C10 C9A C5 -60.2(5)
N4 C34 C35 C36 33.7(2)
C26 C27 C28 C29 1.4(3)
C26 C31 C32 C33 -167.4(2)
C27 C26 C31 C30 -1.4(3)
C27 C26 C31 C32 176.5(2)
C27 C28 C29 C30 -0.5(3)
C28 C29 C30 C31 -1.3(3)
C28 C29 C30 C34 171.36(19)
C29 C30 C31 C26 2.2(3)
C29 C30 C31 C32 -175.73(19)
C29 C30 C34 N4 148.48(18)
C29 C30 C34 C35 31.5(3)
C30 C31 C32 C33 10.5(3)
C30 C34 C35 C36 154.65(17)
C31 C26 C27 C28 -0.4(3)
C31 C30 C34 N4 -38.6(2)
C31 C30 C34 C35 -155.56(18)
C31 C32 C33 N4 -1.4(3)
C33 N4 C34 C30 48.3(2)
C33 N4 C34 C35 175.52(18)
C33 N4 C37 C36 171.23(18)
C33 N4 C37 C38 49.6(3)
C33 N4 C37 C39 -69.2(2)
C34 N4 C33 C32 -29.8(3)
C34 N4 C37 C36 30.1(2)
C34 N4 C37 C38 -91.47(19)
C34 N4 C37 C39 149.70(16)
C34 C30 C31 C26 -170.86(18)
C34 C30 C31 C32 11.2(3)
C34 C35 C36 C37 -16.4(2)
C34 C35 C36 C40 164.4(2)
C35 C36 C37 N4 -7.4(2)
C35 C36 C37 C38 113.23(19)
C35 C36 C37 C39 -122.61(18)
C35 C36 C40 C41 -175.95(18)
C35 C36 C40 C44 4.9(3)
C36 C40 C41 O3 -3.2(3)
C36 C40 C41 O4 176.02(18)
C36 C40 C44 C45 -77.8(3)
C37 N4 C33 C32 -168.1(2)
C37 N4 C34 C30 -168.36(16)
C37 N4 C34 C35 -41.2(2)
C37 C36 C40 C41 5.0(3)
C37 C36 C40 C44 -174.13(19)
C40 C36 C37 N4 171.8(2)
C40 C36 C37 C38 -67.6(3)
C40 C36 C37 C39 56.6(3)
C40 C44 C45 C46 125.5(2)
C40 C44 C45 C50 -55.9(3)
C41 O4 C42 C43 -177.45(18)
C41 C40 C44 C45 103.1(2)
C42 O4 C41 O3 -1.6(3)
C42 O4 C41 C40 179.16(17)
C44 C40 C41 O3 176.0(2)
C44 C40 C41 O4 -4.8(3)
C44 C45 C46 C47 178.7(2)
C44 C45 C50 C49 -178.5(2)
C45 C46 C47 C48 -0.3(4)
C46 C45 C50 C49 0.1(3)
C46 C47 C48 C49 0.5(4)
C47 C48 C49 C50 -0.3(4)
C48 C49 C50 C45 0.0(4)
C50 C45 C46 C47 0.0(3)
C9A N1 C8 C7 22.1(5)
C9A N1 C12 C11 -13.7(4)
C9A N1 C12 C13 -131.1(4)
C9A N1 C12 C14 107.0(4)
C9A N1 C9 C5 -63.5(4)
C9A N1 C9 C10 66.5(4)
C9A C5 C6 C1 162.1(3)
C9A C5 C6 C7 -18.0(4)
C9A C5 C9 N1 60.4(4)
C9A C5 C9 C10 -62.3(4)
C9A C10 C11 C12 15.3(3)
C9A C10 C11 C15 -166.5(3)
C9A C10 C9 N1 -62.6(4)
C9A C10 C9 C5 61.9(5)
